data_1558302
loop_
_publ_author_name
'Cowie, Bradley E.'
'Douair, Iskander'
'Laurent, Maron'
'Love, Jason'
'Arnold, Polly Louise'

_publ_section_title
;
 Selective Oxo Ligand Functionalisation and Substitution Reactivity in an
 Oxo/Catecholate-Bridged UIV/UIV Pacman Complex
;
_journal_name_full 'Chemical Science'
_journal_paper_doi 10.1039/D0SC02297G
_journal_year 2020
_chemical_formula_moiety 'C74 H62 N10 O2 Se2 U2, 2(C H2 Cl2)'
_chemical_formula_sum 'C76 H66 Cl4 N10 O2 Se2 U2'
_chemical_formula_weight 1927.16
_chemical_name_common 'Compound 4.2CH2Cl2'
_chemical_name_systematic '[{(py)U(u-Se2)U(u-O2C6H4)(py)}(LA)]'
_chemical_properties_physical Air-sensitive,Moisture-sensitive
_space_group_crystal_system monoclinic
_space_group_IT_number 14
_space_group_name_Hall '-P 2ybc'
_space_group_name_H-M_alt 'P 1 21/c 1'
_atom_sites_solution_hydrogens geom
_audit_creation_method SHELXL-2018/3
_audit_update_record
;
2020-02-18 deposited with the CCDC.	2020-06-12 downloaded from the CCDC.
;
_cell_angle_alpha 90
_cell_angle_beta 92.935(2)
_cell_angle_gamma 90
_cell_formula_units_Z 4
_cell_length_a 10.9153(2)
_cell_length_b 19.1212(4)
_cell_length_c 34.2194(6)
_cell_measurement_reflns_used 34327
_cell_measurement_temperature 173(2)
_cell_measurement_theta_max 27.1310
_cell_measurement_theta_min 3.1080
_cell_volume 7132.7(2)
_computing_cell_refinement 'CrysAlisPro 1.171.38.46 (Rigaku OD, 2015)'
_computing_data_collection 'CrysAlisPro 1.171.38.46 (Rigaku OD, 2015)'
_computing_data_reduction 'CrysAlisPro 1.171.38.46 (Rigaku OD, 2015)'
_computing_molecular_graphics 'Olex2 (Dolomanov et al., 2009)'
_computing_publication_material 'Olex2 (Dolomanov et al., 2009)'
_computing_structure_refinement 'SHELXL-2018/3 (Sheldrick, 2018)'
_computing_structure_solution 'SHELXT 2018/2 (Sheldrick, 2018)'
_diffrn_ambient_temperature 173(2)
_diffrn_detector_area_resol_mean 8.0521
_diffrn_measured_fraction_theta_full 0.999
_diffrn_measured_fraction_theta_max 0.999
_diffrn_measurement_details
;
List of Runs (angles in degrees, time in seconds):

  # Type    Start    End  Width  t~exp~   \w     \q     \k     \f   Frames
#--------------------------------------------------------------------------
  1  \w    -25.00  23.00   1.00   30.00    --  -14.31 -99.00  30.00   48
  2  \w    -80.00   1.00   1.00   30.00    --  -14.31 -57.00   0.00   81
  3  \w    -85.00 -34.00   1.00   30.00    --  -14.31-179.00   0.00   51
  4  \w    -80.00   1.00   1.00   30.00    --  -14.31 -57.00 -90.00   81
  5  \w    -25.00  23.00   1.00   30.00    --  -14.31 -99.00 150.00   48
  6  \w     -1.00  85.00   1.00   30.00    --   16.03  37.00   0.00   86
  7  \w     -1.00  85.00   1.00   30.00    --   16.03  37.00 -60.00   86
  8  \w     34.00  86.00   1.00   30.00    --   16.03 179.00-150.00   52
  9  \w    -52.00  34.00   1.00   30.00    --   16.03 -37.00-180.00   86
 10  \w    -29.00  51.00   1.00   30.00    --  -14.31  57.00 -30.00   80
 11  \w    -32.00  54.00   1.00   30.00    --  -14.31  37.00 -60.00   86
 12  \w    -29.00  51.00   1.00   30.00    --  -14.31  57.00  30.00   80
 13  \w     -2.00  50.00   1.00   30.00    --   16.03-126.00 178.68   52
;
_diffrn_measurement_device_type 'Xcalibur, Eos'
_diffrn_measurement_method 'phi and omega scans'
_diffrn_radiation_type MoK\a
_diffrn_radiation_wavelength 0.71073
_diffrn_reflns_av_R_equivalents 0.0851
_diffrn_reflns_av_unetI/netI 0.0475
_diffrn_reflns_Laue_measured_fraction_full 0.999
_diffrn_reflns_Laue_measured_fraction_max 0.999
_diffrn_reflns_limit_h_max 12
_diffrn_reflns_limit_h_min -13
_diffrn_reflns_limit_k_max 23
_diffrn_reflns_limit_k_min -23
_diffrn_reflns_limit_l_max 41
_diffrn_reflns_limit_l_min -41
_diffrn_reflns_number 133959
_diffrn_reflns_point_group_measured_fraction_full 0.999
_diffrn_reflns_point_group_measured_fraction_max 0.999
_diffrn_reflns_theta_full 25.242
_diffrn_reflns_theta_max 25.350
_diffrn_reflns_theta_min 2.834
_diffrn_source 'fine-focus sealed X-ray tube'
_diffrn_source_type 'Enhance (Mo) X-ray Source'
_exptl_absorpt_coefficient_mu 5.760
_exptl_absorpt_correction_T_max 1.000
_exptl_absorpt_correction_T_min 0.999
_exptl_absorpt_correction_type analytical
_exptl_absorpt_process_details
;
CrysAlisPro 1.171.38.46 (Rigaku Oxford Diffraction, 2015)
Analytical numeric absorption correction using a multifaceted crystal
			model based on expressions derived by R.C. Clark & J.S. Reid.
(Clark, R. C. & Reid, J. S. (1995). Acta Cryst. A51, 887-897)
Empirical absorption correction using spherical harmonics,
 implemented in SCALE3 ABSPACK scaling algorithm.
;
_exptl_crystal_colour 'clear pale yellow'
_exptl_crystal_density_diffrn 1.795
_exptl_crystal_description block
_exptl_crystal_F_000 3712
_exptl_crystal_recrystallization_method 'Re-crystallisation from solvent: CH2Cl2/hexanes'
_exptl_crystal_size_max 0.148
_exptl_crystal_size_mid 0.078
_exptl_crystal_size_min 0.063
_refine_diff_density_max 1.571
_refine_diff_density_min -1.739
_refine_diff_density_rms 0.143
_refine_ls_extinction_method none
_refine_ls_goodness_of_fit_ref 1.064
_refine_ls_hydrogen_treatment constr
_refine_ls_matrix_type full
_refine_ls_number_parameters 900
_refine_ls_number_reflns 13030
_refine_ls_number_restraints 132
_refine_ls_restrained_S_all 1.060
_refine_ls_R_factor_all 0.0559
_refine_ls_R_factor_gt 0.0424
_refine_ls_shift/su_max 0.004
_refine_ls_shift/su_mean 0.000
_refine_ls_structure_factor_coef Fsqd
_refine_ls_weighting_details 'w=1/[\s^2^(Fo^2^)+(0.0214P)^2^+39.6362P] where P=(Fo^2^+2Fc^2^)/3'
_refine_ls_weighting_scheme calc
_refine_ls_wR_factor_gt 0.0749
_refine_ls_wR_factor_ref 0.0787
_reflns_Friedel_coverage 0.000
_reflns_number_gt 10932
_reflns_number_total 13030
_reflns_threshold_expression 'I > 2\s(I)'
_cod_data_source_file d0sc02297g2.cif
_cod_data_source_block compound4
_cod_original_sg_symbol_H-M 'P 21/c'
_cod_database_code 1558302
_shelx_shelxl_version_number 2018/3
_shelx_space_group_comment
;
The symmetry employed for this shelxl refinement is uniquely defined
by the following loop, which should always be used as a source of
symmetry information in preference to the above space-group names.
They are only intended as comments.
;
_shelx_estimated_absorpt_t_min 0.999
_shelx_estimated_absorpt_t_max 1.000

loop_
_space_group_symop_operation_xyz
'x, y, z'
'-x, y+1/2, -z+1/2'
'-x, -y, -z'
'x, -y-1/2, z-1/2'

loop_
_atom_site_label
_atom_site_type_symbol
_atom_site_fract_x
_atom_site_fract_y
_atom_site_fract_z
_atom_site_U_iso_or_equiv
_atom_site_adp_type
_atom_site_occupancy
_atom_site_site_symmetry_order
_atom_site_calc_flag
_atom_site_refinement_flags_posn
_atom_site_refinement_flags_adp
_atom_site_refinement_flags_occupancy
_atom_site_disorder_assembly
_atom_site_disorder_group
U1 U 0.64703(2) 0.64738(2) 0.69080(2) 0.01411(6) Uani 1 1 d . . . . .
U2 U 0.64267(2) 0.81560(2) 0.59697(2) 0.01530(6) Uani 1 1 d . . . . .
Se2 Se 0.58381(6) 0.79481(3) 0.67856(2) 0.01889(14) Uani 1 1 d . . . . .
Se1 Se 0.78998(5) 0.76809(3) 0.66602(2) 0.01945(14) Uani 1 1 d . . . . .
Cl3 Cl 0.6611(3) 0.27185(13) 0.60065(10) 0.0813(9) Uani 1 1 d . . . . .
Cl4 Cl 0.4284(2) 0.33971(15) 0.58426(11) 0.0984(12) Uani 1 1 d . . . . .
Cl2 Cl 0.1168(2) 0.94802(15) 0.71687(10) 0.0864(9) Uani 1 1 d . . . . .
O2 O 0.5913(4) 0.7155(2) 0.57651(12) 0.0177(9) Uani 1 1 d . . . . .
O1 O 0.5854(3) 0.6160(2) 0.63413(11) 0.0165(9) Uani 1 1 d . . . . .
Cl1 Cl 0.2086(3) 0.81281(19) 0.69446(15) 0.1299(15) Uani 1 1 d . . . . .
N2 N 0.8194(4) 0.6493(3) 0.74011(15) 0.0185(11) Uani 1 1 d . . . . .
N3 N 0.5818(4) 0.6835(3) 0.75642(15) 0.0184(11) Uani 1 1 d . . . . .
N8 N 0.4095(4) 0.8244(3) 0.58833(15) 0.0193(12) Uani 1 1 d . . . . .
N4 N 0.4139(4) 0.6382(3) 0.69675(15) 0.0186(12) Uani 1 1 d . . . . .
N7 N 0.5650(5) 0.9327(3) 0.61601(15) 0.0185(12) Uani 1 1 d . . . . .
N5 N 0.8323(4) 0.7746(3) 0.56249(15) 0.0198(12) Uani 1 1 d . . . . .
N6 N 0.8078(5) 0.9042(3) 0.60118(15) 0.0224(12) Uani 1 1 d . . . . .
N1 N 0.8338(5) 0.5796(3) 0.66664(15) 0.0200(12) Uani 1 1 d . . . . .
N10 N 0.6109(12) 0.8628(7) 0.5262(3) 0.023(3) Uani 0.58(2) 1 d G U P A 1
C74 C 0.6017(15) 0.8212(5) 0.4929(5) 0.025(3) Uani 0.58(2) 1 d G U P A 1
H74 H 0.598217 0.772749 0.495245 0.029 Uiso 0.58(2) 1 calc R U P A 1
C73 C 0.5975(13) 0.8519(7) 0.4560(4) 0.035(2) Uani 0.58(2) 1 d G U P A 1
H73 H 0.591313 0.824013 0.433723 0.042 Uiso 0.58(2) 1 calc R U P A 1
C72 C 0.6027(12) 0.9242(7) 0.4525(3) 0.044(2) Uani 0.58(2) 1 d G U P A 1
H72 H 0.599907 0.944761 0.427813 0.053 Uiso 0.58(2) 1 calc R U P A 1
C71 C 0.6120(17) 0.9658(5) 0.4858(4) 0.044(3) Uani 0.58(2) 1 d G U P A 1
H71 H 0.615406 1.014244 0.483426 0.052 Uiso 0.58(2) 1 calc R U P A 1
C70 C 0.6161(15) 0.9351(6) 0.5227(3) 0.040(3) Uani 0.58(2) 1 d G U P A 1
H70 H 0.622311 0.962981 0.544948 0.048 Uiso 0.58(2) 1 calc R U P A 1
N9 N 0.6081(4) 0.5222(3) 0.71403(15) 0.0198(12) Uani 1 1 d . . . . .
C5 C 0.8501(6) 0.6762(3) 0.77576(18) 0.0204(14) Uani 1 1 d . . . . .
C16 C 0.3291(5) 0.5998(3) 0.67223(18) 0.0167(13) Uani 1 1 d . . . . .
C11 C 0.6323(6) 0.7092(3) 0.79086(17) 0.0189(14) Uani 1 1 d . . . . .
C69 C 0.5456(5) 0.6515(3) 0.56818(17) 0.0163(13) Uani 1 1 d . . . . .
C28 C 0.3187(5) 0.6931(3) 0.62140(18) 0.0181(14) Uani 1 1 d . . . . .
H28 H 0.369137 0.721476 0.637387 0.022 Uiso 1 1 calc R U . . .
C56 C 0.8418(5) 0.5557(3) 0.59541(19) 0.0192(14) Uani 1 1 d . . . . .
C2 C 0.9232(6) 0.6142(3) 0.72897(18) 0.0201(14) Uani 1 1 d . . . . .
C40 C 0.8319(6) 0.9675(3) 0.61742(19) 0.0242(15) Uani 1 1 d . . . . .
C57 C 0.8374(5) 0.6257(3) 0.58485(19) 0.0212(14) Uani 1 1 d . . . . .
H57 H 0.832638 0.659357 0.604356 0.025 Uiso 1 1 calc R U . . .
C58 C 0.8397(5) 0.6474(3) 0.54615(18) 0.0196(14) Uani 1 1 d . . . . .
C64 C 0.5405(5) 0.6012(3) 0.59721(18) 0.0155(13) Uani 1 1 d . . . . .
C26 C 0.3225(5) 0.7801(3) 0.56698(19) 0.0220(15) Uani 1 1 d . . . . .
C14 C 0.4564(6) 0.6821(3) 0.76079(18) 0.0195(14) Uani 1 1 d . . . . .
C34 C 0.6090(6) 0.9918(3) 0.63328(17) 0.0195(14) Uani 1 1 d . . . . .
C45 C 0.8413(6) 0.7197(4) 0.53448(18) 0.0225(15) Uani 1 1 d . . . . .
C1 C 0.9248(6) 0.5784(3) 0.69325(19) 0.0228(15) Uani 1 1 d . . . . .
H1 H 0.994056 0.552308 0.688134 0.027 Uiso 1 1 calc R U . . .
C15 C 0.3762(6) 0.6564(3) 0.73102(19) 0.0199(14) Uani 1 1 d . . . . .
H15 H 0.293362 0.652142 0.735705 0.024 Uiso 1 1 calc R U . . .
C30 C 0.3650(6) 0.8803(3) 0.60394(18) 0.0218(15) Uani 1 1 d . . . . .
H30 H 0.280283 0.884894 0.604637 0.026 Uiso 1 1 calc R U . . .
C27 C 0.2806(5) 0.7169(3) 0.58393(19) 0.0187(14) Uani 1 1 d . . . . .
C44 C 0.9220(6) 0.8183(3) 0.56569(19) 0.0242(15) Uani 1 1 d . . . . .
H44 H 0.993860 0.807407 0.553527 0.029 Uiso 1 1 calc R U . . .
C31 C 0.4390(6) 0.9335(3) 0.61959(18) 0.0191(14) Uani 1 1 d . . . . .
C65 C 0.4848(5) 0.5371(3) 0.58880(19) 0.0213(14) Uani 1 1 d . . . . .
H65 H 0.480245 0.503605 0.608376 0.026 Uiso 1 1 calc R U . . .
C29 C 0.2829(5) 0.6281(3) 0.63525(18) 0.0187(14) Uani 1 1 d . . . . .
C55 C 0.8442(6) 0.5314(3) 0.63539(19) 0.0223(15) Uani 1 1 d . . . . .
C63 C 0.5964(6) 0.4705(3) 0.6880(2) 0.0241(15) Uani 1 1 d . . . . .
H63 H 0.610829 0.480582 0.662004 0.029 Uiso 1 1 calc R U . . .
C59 C 0.5875(6) 0.5057(3) 0.75167(19) 0.0245(15) Uani 1 1 d . . . . .
H59 H 0.596205 0.540334 0.770684 0.029 Uiso 1 1 calc R U . . .
C46 C 0.8498(6) 0.7374(4) 0.49633(19) 0.0265(16) Uani 1 1 d . . . . .
H46 H 0.852605 0.784308 0.489318 0.032 Uiso 1 1 calc R U . . .
C43 C 0.9174(6) 0.8811(4) 0.5864(2) 0.0272(16) Uani 1 1 d . . . . .
C33 C 0.5121(6) 1.0308(3) 0.64823(19) 0.0259(16) Uani 1 1 d . . . . .
H33 H 0.518634 1.073351 0.661386 0.031 Uiso 1 1 calc R U . . .
C3 C 1.0174(6) 0.6196(4) 0.7574(2) 0.0292(17) Uani 1 1 d . . . . .
H3 H 1.095597 0.600529 0.756638 0.035 Uiso 1 1 calc R U . . .
C6 C 0.7673(6) 0.7258(3) 0.79724(18) 0.0206(14) Uani 1 1 d . . . . .
C7 C 0.7860(6) 0.8017(3) 0.78210(19) 0.0254(15) Uani 1 1 d . . . . .
H7A H 0.758200 0.803220 0.754736 0.030 Uiso 1 1 calc R U . . .
H7B H 0.733196 0.832504 0.796192 0.030 Uiso 1 1 calc R U . . .
C12 C 0.5409(6) 0.7237(3) 0.81672(18) 0.0226(15) Uani 1 1 d . . . . .
H12 H 0.552482 0.741242 0.841983 0.027 Uiso 1 1 calc R U . . .
C68 C 0.4976(6) 0.6362(3) 0.53057(18) 0.0235(15) Uani 1 1 d . . . . .
H68 H 0.501760 0.669496 0.510886 0.028 Uiso 1 1 calc R U . . .
C13 C 0.4300(6) 0.7069(3) 0.79779(19) 0.0235(15) Uani 1 1 d . . . . .
H13 H 0.352720 0.711369 0.807749 0.028 Uiso 1 1 calc R U . . .
C32 C 0.4055(6) 0.9936(3) 0.63952(18) 0.0241(15) Uani 1 1 d . . . . .
H32 H 0.326615 1.006263 0.645756 0.029 Uiso 1 1 calc R U . . .
C54 C 0.8595(6) 0.4619(3) 0.6438(2) 0.0259(16) Uani 1 1 d . . . . .
H54 H 0.863011 0.447356 0.669734 0.031 Uiso 1 1 calc R U . . .
C51 C 0.8499(6) 0.5040(4) 0.5652(2) 0.0244(15) Uani 1 1 d . . . . .
C35 C 0.7415(6) 1.0150(3) 0.6365(2) 0.0241(15) Uani 1 1 d . . . . .
C62 C 0.5642(6) 0.4036(4) 0.6972(2) 0.0298(17) Uani 1 1 d . . . . .
H62 H 0.557249 0.369244 0.677915 0.036 Uiso 1 1 calc R U . . .
C52 C 0.8646(6) 0.4319(4) 0.5758(2) 0.0306(17) Uani 1 1 d . . . . .
H52 H 0.870488 0.398322 0.556288 0.037 Uiso 1 1 calc R U . . .
C37 C 0.7745(7) 0.9600(4) 0.7048(2) 0.0357(19) Uani 1 1 d . . . . .
H37A H 0.690416 0.945722 0.705823 0.054 Uiso 1 1 calc R U . . .
H37B H 0.807432 0.969733 0.730739 0.054 Uiso 1 1 calc R U . . .
H37C H 0.821032 0.923247 0.693474 0.054 Uiso 1 1 calc R U . . .
C53 C 0.8702(6) 0.4119(4) 0.6139(2) 0.0315(17) Uani 1 1 d . . . . .
H53 H 0.881036 0.364937 0.620314 0.038 Uiso 1 1 calc R U . . .
C17 C 0.2932(6) 0.5349(3) 0.68361(19) 0.0221(15) Uani 1 1 d . . . . .
H17 H 0.322781 0.517448 0.707645 0.027 Uiso 1 1 calc R U . . .
C66 C 0.4360(6) 0.5229(3) 0.55136(19) 0.0215(14) Uani 1 1 d . . . . .
H66 H 0.398083 0.480153 0.545920 0.026 Uiso 1 1 calc R U . . .
C9 C 0.8040(6) 0.7248(4) 0.84181(18) 0.0275(16) Uani 1 1 d . . . . .
H9A H 0.889504 0.738181 0.845386 0.033 Uiso 1 1 calc R U . . .
H9B H 0.755791 0.759738 0.854659 0.033 Uiso 1 1 calc R U . . .
C21 C 0.1576(5) 0.6111(3) 0.5755(2) 0.0231(15) Uani 1 1 d . . . . .
H21 H 0.100811 0.584613 0.560742 0.028 Uiso 1 1 calc R U . . .
C47 C 0.8545(6) 0.6852(4) 0.4669(2) 0.0331(17) Uani 1 1 d . . . . .
H47 H 0.859644 0.698465 0.440911 0.040 Uiso 1 1 calc R U . . .
C4 C 0.9714(6) 0.6594(4) 0.7874(2) 0.0301(17) Uani 1 1 d . . . . .
H4 H 1.013076 0.672335 0.810688 0.036 Uiso 1 1 calc R U . . .
C20 C 0.1993(5) 0.5861(3) 0.61166(18) 0.0211(15) Uani 1 1 d . . . . .
C25 C 0.2844(6) 0.7992(4) 0.53014(19) 0.0269(16) Uani 1 1 d . . . . .
H25 H 0.313791 0.840336 0.519561 0.032 Uiso 1 1 calc R U . . .
C67 C 0.4442(6) 0.5724(3) 0.52229(19) 0.0239(15) Uani 1 1 d . . . . .
H67 H 0.413490 0.562561 0.497032 0.029 Uiso 1 1 calc R U . . .
C22 C 0.1964(5) 0.6738(3) 0.56029(18) 0.0199(14) Uani 1 1 d . . . . .
C60 C 0.5544(6) 0.4397(4) 0.7627(2) 0.0286(16) Uani 1 1 d . . . . .
H60 H 0.539961 0.430190 0.788693 0.034 Uiso 1 1 calc R U . . .
C23 C 0.1579(6) 0.6966(4) 0.52196(19) 0.0259(16) Uani 1 1 d . . . . .
H23 H 0.103217 0.669502 0.506744 0.031 Uiso 1 1 calc R U . . .
C42 C 1.0075(6) 0.9317(4) 0.5934(2) 0.040(2) Uani 1 1 d . . . . .
H42 H 1.088219 0.929566 0.586010 0.048 Uiso 1 1 calc R U . . .
C38 C 0.7491(7) 1.0902(4) 0.6174(2) 0.0354(18) Uani 1 1 d . . . . .
H38A H 0.691474 1.120880 0.629593 0.042 Uiso 1 1 calc R U . . .
H38B H 0.830774 1.108955 0.622870 0.042 Uiso 1 1 calc R U . . .
C24 C 0.2001(6) 0.7572(4) 0.50751(19) 0.0273(16) Uani 1 1 d . . . . .
H24 H 0.173699 0.771587 0.482509 0.033 Uiso 1 1 calc R U . . .
C19 C 0.1667(5) 0.5183(3) 0.62535(19) 0.0218(15) Uani 1 1 d . . . . .
H19 H 0.112925 0.490709 0.610081 0.026 Uiso 1 1 calc R U . . .
C18 C 0.2125(6) 0.4937(4) 0.6599(2) 0.0277(16) Uani 1 1 d . . . . .
H18 H 0.190736 0.449316 0.668193 0.033 Uiso 1 1 calc R U . . .
C61 C 0.5427(6) 0.3881(4) 0.7352(2) 0.0302(17) Uani 1 1 d . . . . .
H61 H 0.520298 0.343085 0.742215 0.036 Uiso 1 1 calc R U . . .
C49 C 0.8464(6) 0.5954(4) 0.5161(2) 0.0264(16) Uani 1 1 d . . . . .
C36 C 0.7817(7) 1.0247(4) 0.6801(2) 0.0344(18) Uani 1 1 d . . . . .
H36A H 0.865545 1.041577 0.681784 0.041 Uiso 1 1 calc R U . . .
H36B H 0.730613 1.060495 0.691037 0.041 Uiso 1 1 calc R U . . .
C48 C 0.8516(6) 0.6163(4) 0.4762(2) 0.0326(18) Uani 1 1 d . . . . .
H48 H 0.852957 0.582768 0.456521 0.039 Uiso 1 1 calc R U . . .
C41 C 0.9545(7) 0.9853(4) 0.6132(2) 0.040(2) Uani 1 1 d . . . . .
H41 H 0.993275 1.026013 0.622194 0.049 Uiso 1 1 calc R U . . .
C10 C 0.7864(7) 0.6542(4) 0.8621(2) 0.0362(18) Uani 1 1 d . . . . .
H10A H 0.700596 0.642904 0.861560 0.054 Uiso 1 1 calc R U . . .
H10B H 0.817847 0.657074 0.888791 0.054 Uiso 1 1 calc R U . . .
H10C H 0.829631 0.618479 0.848740 0.054 Uiso 1 1 calc R U . . .
C50 C 0.8507(6) 0.5252(4) 0.5266(2) 0.0293(17) Uani 1 1 d . . . . .
H50 H 0.854159 0.491529 0.507135 0.035 Uiso 1 1 calc R U . . .
C39 C 0.7215(8) 1.0909(4) 0.5733(2) 0.043(2) Uani 1 1 d . . . . .
H39A H 0.778962 1.061336 0.560867 0.065 Uiso 1 1 calc R U . . .
H39B H 0.728494 1.137834 0.563662 0.065 Uiso 1 1 calc R U . . .
H39C H 0.639728 1.074052 0.567591 0.065 Uiso 1 1 calc R U . . .
C8 C 0.9141(7) 0.8308(4) 0.7856(2) 0.041(2) Uani 1 1 d . . . . .
H8A H 0.940613 0.834035 0.812720 0.062 Uiso 1 1 calc R U . . .
H8B H 0.915023 0.876498 0.773970 0.062 Uiso 1 1 calc R U . . .
H8C H 0.968471 0.800519 0.772318 0.062 Uiso 1 1 calc R U . . .
C200 C 0.5870(9) 0.3426(6) 0.5809(3) 0.081(4) Uani 1 1 d . . . . .
H20A H 0.605510 0.346263 0.553574 0.097 Uiso 1 1 calc R U . . .
H20B H 0.618209 0.384371 0.594096 0.097 Uiso 1 1 calc R U . . .
C100 C 0.0833(9) 0.8685(5) 0.6927(3) 0.068(3) Uani 1 1 d . . . . .
H10D H 0.015425 0.845833 0.704859 0.082 Uiso 1 1 calc R U . . .
H10E H 0.058308 0.877905 0.665633 0.082 Uiso 1 1 calc R U . . .
N10A N 0.6227(18) 0.8693(11) 0.5280(5) 0.026(4) Uani 0.42(2) 1 d G U P A 2
C74A C 0.576(2) 0.8260(9) 0.4983(7) 0.028(3) Uani 0.42(2) 1 d G U P A 2
H74A H 0.543171 0.782682 0.504266 0.033 Uiso 0.42(2) 1 calc R U P A 2
C73A C 0.5780(18) 0.8476(10) 0.4595(6) 0.036(3) Uani 0.42(2) 1 d G U P A 2
H73A H 0.546666 0.818587 0.439572 0.043 Uiso 0.42(2) 1 calc R U P A 2
C72A C 0.6269(17) 0.9124(10) 0.4505(4) 0.041(3) Uani 0.42(2) 1 d G U P A 2
H72A H 0.628314 0.926762 0.424588 0.049 Uiso 0.42(2) 1 calc R U P A 2
C71A C 0.674(2) 0.9557(8) 0.4803(5) 0.043(3) Uani 0.42(2) 1 d G U P A 2
H71A H 0.706466 0.999032 0.474298 0.052 Uiso 0.42(2) 1 calc R U P A 2
C70A C 0.672(2) 0.9342(10) 0.5191(4) 0.041(3) Uani 0.42(2) 1 d G U P A 2
H70A H 0.702971 0.963129 0.538993 0.049 Uiso 0.42(2) 1 calc R U P A 2

loop_
_atom_site_aniso_label
_atom_site_aniso_U_11
_atom_site_aniso_U_22
_atom_site_aniso_U_33
_atom_site_aniso_U_23
_atom_site_aniso_U_13
_atom_site_aniso_U_12
U1 0.01720(12) 0.01290(12) 0.01220(12) -0.00093(9) 0.00035(9) 0.00030(9)
U2 0.01871(12) 0.01205(12) 0.01506(12) -0.00069(10) 0.00018(9) -0.00061(9)
Se2 0.0266(3) 0.0146(3) 0.0158(3) -0.0003(3) 0.0032(3) 0.0037(3)
Se1 0.0210(3) 0.0174(3) 0.0196(3) 0.0018(3) -0.0021(3) -0.0029(3)
Cl3 0.0841(19) 0.0400(14) 0.122(3) 0.0046(15) 0.0322(17) -0.0029(13)
Cl4 0.0655(17) 0.0645(18) 0.160(3) 0.059(2) -0.0431(19) -0.0213(14)
Cl2 0.0553(16) 0.0705(19) 0.133(3) -0.0264(18) -0.0014(16) -0.0050(13)
O2 0.028(2) 0.007(2) 0.018(2) -0.0075(18) -0.0005(18) -0.0023(18)
O1 0.020(2) 0.017(2) 0.012(2) -0.0020(18) -0.0019(17) -0.0004(18)
Cl1 0.095(2) 0.080(2) 0.216(5) -0.033(3) 0.022(3) 0.026(2)
N2 0.022(3) 0.013(3) 0.021(3) 0.003(2) 0.002(2) 0.004(2)
N3 0.019(3) 0.017(3) 0.019(3) 0.002(2) 0.003(2) 0.000(2)
N8 0.021(3) 0.019(3) 0.017(3) 0.003(2) -0.002(2) -0.001(2)
N4 0.021(3) 0.017(3) 0.017(3) 0.001(2) -0.003(2) -0.002(2)
N7 0.025(3) 0.014(3) 0.017(3) 0.003(2) -0.001(2) -0.001(2)
N5 0.018(3) 0.019(3) 0.022(3) 0.001(2) 0.003(2) 0.000(2)
N6 0.026(3) 0.018(3) 0.023(3) 0.002(2) -0.003(2) -0.001(2)
N1 0.027(3) 0.013(3) 0.019(3) 0.002(2) -0.001(2) 0.003(2)
N10 0.033(5) 0.016(5) 0.020(5) 0.007(5) 0.002(5) -0.003(5)
C74 0.024(6) 0.032(5) 0.018(5) 0.007(4) 0.007(4) -0.007(5)
C73 0.046(5) 0.036(4) 0.022(4) 0.006(4) 0.000(4) -0.004(4)
C72 0.061(5) 0.039(5) 0.031(4) 0.014(4) -0.001(4) 0.003(4)
C71 0.061(7) 0.034(5) 0.036(5) 0.014(4) 0.003(5) 0.001(5)
C70 0.060(8) 0.028(5) 0.031(5) 0.016(4) -0.001(6) -0.008(6)
N9 0.021(3) 0.013(3) 0.025(3) 0.004(2) -0.001(2) 0.001(2)
C5 0.031(4) 0.018(3) 0.013(3) 0.006(3) 0.004(3) -0.003(3)
C16 0.013(3) 0.019(3) 0.018(3) -0.004(3) 0.005(3) -0.002(3)
C11 0.032(4) 0.015(3) 0.010(3) 0.002(3) -0.004(3) 0.003(3)
C69 0.013(3) 0.018(3) 0.019(3) -0.001(3) 0.005(2) 0.001(3)
C28 0.012(3) 0.021(3) 0.021(3) -0.007(3) -0.001(3) -0.002(3)
C56 0.016(3) 0.017(3) 0.025(4) -0.010(3) 0.001(3) 0.005(3)
C2 0.024(4) 0.017(3) 0.019(3) 0.000(3) 0.000(3) 0.003(3)
C40 0.027(4) 0.021(4) 0.025(4) 0.001(3) -0.005(3) -0.002(3)
C57 0.019(3) 0.025(4) 0.020(4) -0.004(3) 0.004(3) 0.006(3)
C58 0.011(3) 0.028(4) 0.020(3) -0.002(3) 0.004(3) 0.000(3)
C64 0.011(3) 0.017(3) 0.019(3) -0.006(3) 0.003(2) 0.004(2)
C26 0.014(3) 0.024(4) 0.028(4) -0.009(3) 0.001(3) 0.004(3)
C14 0.024(3) 0.015(3) 0.020(3) 0.003(3) 0.001(3) 0.001(3)
C34 0.030(4) 0.018(3) 0.010(3) 0.004(3) -0.002(3) 0.000(3)
C45 0.019(3) 0.031(4) 0.017(3) -0.006(3) 0.002(3) 0.007(3)
C1 0.025(4) 0.014(3) 0.029(4) 0.006(3) 0.005(3) 0.009(3)
C15 0.018(3) 0.016(3) 0.026(4) 0.002(3) 0.007(3) 0.002(3)
C30 0.024(4) 0.027(4) 0.015(3) 0.002(3) 0.002(3) 0.005(3)
C27 0.009(3) 0.020(3) 0.027(4) -0.007(3) 0.003(3) 0.000(2)
C44 0.021(3) 0.025(4) 0.027(4) 0.000(3) 0.002(3) 0.008(3)
C31 0.022(3) 0.017(3) 0.019(3) 0.003(3) 0.003(3) 0.005(3)
C65 0.023(3) 0.016(3) 0.026(4) 0.003(3) 0.000(3) 0.000(3)
C29 0.013(3) 0.021(3) 0.022(4) -0.006(3) 0.003(3) 0.000(3)
C55 0.018(3) 0.025(4) 0.024(4) -0.004(3) 0.002(3) -0.001(3)
C63 0.034(4) 0.018(4) 0.021(4) -0.001(3) 0.004(3) 0.000(3)
C59 0.034(4) 0.022(4) 0.018(4) 0.000(3) -0.001(3) -0.004(3)
C46 0.027(4) 0.034(4) 0.018(4) -0.001(3) 0.004(3) 0.002(3)
C43 0.024(4) 0.024(4) 0.034(4) 0.004(3) 0.006(3) -0.002(3)
C33 0.041(4) 0.014(3) 0.022(4) -0.003(3) 0.000(3) 0.004(3)
C3 0.026(4) 0.033(4) 0.028(4) 0.003(3) -0.006(3) 0.008(3)
C6 0.033(4) 0.015(3) 0.013(3) -0.003(3) -0.002(3) -0.005(3)
C7 0.033(4) 0.021(4) 0.021(4) -0.001(3) -0.005(3) 0.000(3)
C12 0.035(4) 0.022(4) 0.012(3) -0.008(3) 0.004(3) 0.006(3)
C68 0.036(4) 0.019(4) 0.016(3) 0.003(3) 0.001(3) 0.002(3)
C13 0.028(4) 0.022(4) 0.021(4) -0.002(3) 0.008(3) 0.004(3)
C32 0.033(4) 0.020(4) 0.019(4) 0.004(3) 0.002(3) 0.008(3)
C54 0.029(4) 0.020(4) 0.028(4) 0.001(3) 0.006(3) 0.000(3)
C51 0.018(3) 0.027(4) 0.029(4) -0.009(3) 0.006(3) -0.001(3)
C35 0.030(4) 0.013(3) 0.028(4) -0.003(3) -0.003(3) -0.003(3)
C62 0.046(4) 0.024(4) 0.019(4) -0.002(3) 0.001(3) -0.008(3)
C52 0.040(4) 0.023(4) 0.030(4) -0.022(3) 0.013(3) -0.003(3)
C37 0.041(4) 0.033(4) 0.032(4) 0.000(3) -0.015(3) 0.002(3)
C53 0.038(4) 0.017(4) 0.041(5) -0.008(3) 0.013(3) -0.001(3)
C17 0.022(3) 0.025(4) 0.019(4) 0.000(3) 0.004(3) -0.002(3)
C66 0.026(4) 0.012(3) 0.026(4) -0.004(3) -0.001(3) -0.003(3)
C9 0.032(4) 0.035(4) 0.016(4) -0.001(3) -0.004(3) -0.003(3)
C21 0.014(3) 0.023(4) 0.032(4) -0.014(3) 0.004(3) -0.004(3)
C47 0.029(4) 0.048(5) 0.022(4) 0.005(4) 0.000(3) 0.002(4)
C4 0.032(4) 0.030(4) 0.026(4) 0.002(3) -0.009(3) 0.003(3)
C20 0.015(3) 0.028(4) 0.020(4) -0.004(3) 0.003(3) 0.004(3)
C25 0.025(4) 0.029(4) 0.026(4) 0.005(3) 0.000(3) 0.003(3)
C67 0.027(4) 0.026(4) 0.017(4) -0.008(3) -0.004(3) 0.001(3)
C22 0.014(3) 0.030(4) 0.016(3) -0.006(3) 0.000(3) 0.001(3)
C60 0.033(4) 0.032(4) 0.021(4) 0.009(3) 0.003(3) -0.005(3)
C23 0.018(3) 0.037(4) 0.022(4) -0.008(3) -0.002(3) 0.000(3)
C42 0.020(4) 0.037(5) 0.062(6) -0.003(4) 0.002(4) -0.005(3)
C38 0.038(4) 0.018(4) 0.051(5) -0.002(3) 0.008(4) -0.001(3)
C24 0.023(4) 0.042(5) 0.016(4) 0.003(3) -0.005(3) 0.002(3)
C19 0.017(3) 0.018(3) 0.030(4) -0.007(3) 0.002(3) -0.003(3)
C18 0.026(4) 0.021(4) 0.036(4) -0.003(3) 0.003(3) -0.005(3)
C61 0.041(4) 0.020(4) 0.029(4) 0.004(3) 0.003(3) -0.007(3)
C49 0.019(3) 0.037(4) 0.023(4) -0.008(3) 0.003(3) 0.004(3)
C36 0.048(5) 0.026(4) 0.028(4) -0.013(3) -0.006(3) -0.004(3)
C48 0.028(4) 0.047(5) 0.023(4) -0.007(4) -0.004(3) -0.002(3)
C41 0.031(4) 0.023(4) 0.066(6) -0.011(4) -0.007(4) -0.007(3)
C10 0.041(4) 0.047(5) 0.020(4) 0.005(4) -0.006(3) -0.002(4)
C50 0.022(4) 0.034(4) 0.031(4) -0.019(3) 0.001(3) -0.003(3)
C39 0.064(6) 0.029(4) 0.038(5) 0.010(4) 0.006(4) -0.003(4)
C8 0.046(5) 0.026(4) 0.051(5) 0.003(4) 0.005(4) -0.013(3)
C200 0.076(7) 0.109(9) 0.055(6) 0.039(6) -0.021(5) -0.049(7)
C100 0.074(7) 0.067(7) 0.064(7) -0.012(6) -0.003(5) 0.003(5)
N10A 0.038(7) 0.023(7) 0.018(6) -0.001(6) 0.001(6) -0.002(6)
C74A 0.036(7) 0.030(5) 0.017(6) -0.005(5) 0.005(6) 0.002(5)
C73A 0.047(6) 0.037(5) 0.022(5) 0.005(4) 0.001(5) -0.002(5)
C72A 0.058(6) 0.037(5) 0.028(5) 0.011(4) 0.001(5) 0.001(5)
C71A 0.063(7) 0.034(5) 0.034(5) 0.013(5) 0.003(6) 0.002(6)
C70A 0.062(8) 0.032(6) 0.030(6) 0.011(5) 0.004(7) 0.000(7)

loop_
_atom_type_symbol
_atom_type_description
_atom_type_scat_dispersion_real
_atom_type_scat_dispersion_imag
_atom_type_scat_source
C C 0.0033 0.0016 'International Tables Vol C Tables 4.2.6.8 and 6.1.1.4'
H H 0.0000 0.0000 'International Tables Vol C Tables 4.2.6.8 and 6.1.1.4'
Cl Cl 0.1484 0.1585 'International Tables Vol C Tables 4.2.6.8 and 6.1.1.4'
N N 0.0061 0.0033 'International Tables Vol C Tables 4.2.6.8 and 6.1.1.4'
O O 0.0106 0.0060 'International Tables Vol C Tables 4.2.6.8 and 6.1.1.4'
Se Se -0.0929 2.2259 'International Tables Vol C Tables 4.2.6.8 and 6.1.1.4'
U U -9.6767 9.6646 'International Tables Vol C Tables 4.2.6.8 and 6.1.1.4'

loop_
_geom_angle_atom_site_label_1
_geom_angle_atom_site_label_2
_geom_angle_atom_site_label_3
_geom_angle
_geom_angle_site_symmetry_1
_geom_angle_site_symmetry_3
_geom_angle_publ_flag
O1 U1 N2 146.25(16) . . ?
O1 U1 N3 144.81(16) . . ?
N2 U1 N3 67.76(16) . . ?
O1 U1 N9 88.25(16) . . ?
N2 U1 N9 86.25(16) . . ?
N3 U1 N9 85.42(17) . . ?
O1 U1 N4 77.46(15) . . ?
N2 U1 N4 132.22(16) . . ?
N3 U1 N4 67.49(16) . . ?
N9 U1 N4 74.41(16) . . ?
O1 U1 N1 77.45(15) . . ?
N2 U1 N1 68.87(16) . . ?
N3 U1 N1 133.97(16) . . ?
N9 U1 N1 77.11(16) . . ?
N4 U1 N1 142.27(16) . . ?
O1 U1 Se2 94.62(11) . . ?
N2 U1 Se2 104.47(12) . . ?
N3 U1 Se2 77.60(12) . . ?
N9 U1 Se2 154.38(11) . . ?
N4 U1 Se2 81.37(11) . . ?
N1 U1 Se2 128.37(11) . . ?
O1 U1 Se1 96.15(11) . . ?
N2 U1 Se1 77.72(12) . . ?
N3 U1 Se1 102.89(12) . . ?
N9 U1 Se1 157.28(11) . . ?
N4 U1 Se1 128.30(11) . . ?
N1 U1 Se1 82.10(11) . . ?
Se2 U1 Se1 47.649(18) . . ?
O2 U2 N6 145.45(17) . . ?
O2 U2 N7 144.65(16) . . ?
N6 U2 N7 68.05(17) . . ?
O2 U2 N8 76.97(16) . . ?
N6 U2 N8 132.93(17) . . ?
N7 U2 N8 67.69(16) . . ?
O2 U2 N5 77.06(16) . . ?
N6 U2 N5 68.40(17) . . ?
N7 U2 N5 133.62(17) . . ?
N8 U2 N5 142.42(16) . . ?
O2 U2 N10A 92.8(5) . . ?
N6 U2 N10A 78.9(5) . . ?
N7 U2 N10A 82.3(5) . . ?
N8 U2 N10A 80.2(4) . . ?
N5 U2 N10A 74.4(4) . . ?
O2 U2 N10 89.1(3) . . ?
N6 U2 N10 83.0(3) . . ?
N7 U2 N10 84.3(3) . . ?
N8 U2 N10 77.5(3) . . ?
N5 U2 N10 75.4(3) . . ?
O2 U2 Se2 97.26(11) . . ?
N6 U2 Se2 103.45(12) . . ?
N7 U2 Se2 77.19(12) . . ?
N8 U2 Se2 81.55(11) . . ?
N5 U2 Se2 128.43(11) . . ?
N10A U2 Se2 156.6(4) . . ?
N10 U2 Se2 156.1(3) . . ?
O2 U2 Se1 96.43(11) . . ?
N6 U2 Se1 78.30(12) . . ?
N7 U2 Se1 104.33(11) . . ?
N8 U2 Se1 128.02(11) . . ?
N5 U2 Se1 81.58(11) . . ?
N10A U2 Se1 151.6(4) . . ?
N10 U2 Se1 154.5(3) . . ?
Se2 U2 Se1 47.697(18) . . ?
Se1 Se2 U2 66.36(2) . . ?
Se1 Se2 U1 66.36(2) . . ?
U2 Se2 U1 101.877(19) . . ?
Se2 Se1 U2 65.94(2) . . ?
Se2 Se1 U1 66.00(2) . . ?
U2 Se1 U1 101.457(19) . . ?
C69 O2 U2 170.6(4) . . ?
C64 O1 U1 175.0(4) . . ?
C5 N2 C2 105.3(5) . . ?
C5 N2 U1 140.4(4) . . ?
C2 N2 U1 114.3(4) . . ?
C11 N3 C14 105.7(5) . . ?
C11 N3 U1 139.2(4) . . ?
C14 N3 U1 115.0(4) . . ?
C30 N8 C26 116.1(5) . . ?
C30 N8 U2 113.5(4) . . ?
C26 N8 U2 130.3(4) . . ?
C15 N4 C16 116.2(5) . . ?
C15 N4 U1 114.2(4) . . ?
C16 N4 U1 127.3(4) . . ?
C34 N7 C31 106.5(5) . . ?
C34 N7 U2 138.3(4) . . ?
C31 N7 U2 112.6(4) . . ?
C44 N5 C45 117.1(5) . . ?
C44 N5 U2 113.1(4) . . ?
C45 N5 U2 128.3(4) . . ?
C40 N6 C43 106.3(5) . . ?
C40 N6 U2 139.8(4) . . ?
C43 N6 U2 113.5(4) . . ?
C1 N1 C55 115.1(5) . . ?
C1 N1 U1 111.6(4) . . ?
C55 N1 U1 131.3(4) . . ?
C74 N10 C70 120.0 . . ?
C74 N10 U2 124.6(6) . . ?
C70 N10 U2 115.1(7) . . ?
N10 C74 C73 120.0 . . ?
C72 C73 C74 120.0 . . ?
C71 C72 C73 120.0 . . ?
C70 C71 C72 120.0 . . ?
C71 C70 N10 120.0 . . ?
C63 N9 C59 116.6(5) . . ?
C63 N9 U1 119.7(4) . . ?
C59 N9 U1 123.4(4) . . ?
N2 C5 C4 110.9(6) . . ?
N2 C5 C6 123.2(5) . . ?
C4 C5 C6 125.5(6) . . ?
C17 C16 N4 119.3(6) . . ?
C17 C16 C29 119.9(6) . . ?
N4 C16 C29 120.7(5) . . ?
N3 C11 C12 110.4(5) . . ?
N3 C11 C6 123.1(5) . . ?
C12 C11 C6 126.2(6) . . ?
O2 C69 C64 120.5(5) . . ?
O2 C69 C68 120.2(6) . . ?
C64 C69 C68 119.2(6) . . ?
C29 C28 C27 121.6(6) . . ?
C57 C56 C51 118.7(6) . . ?
C57 C56 C55 123.8(6) . . ?
C51 C56 C55 117.5(6) . . ?
C3 C2 N2 111.0(6) . . ?
C3 C2 C1 127.5(6) . . ?
N2 C2 C1 121.5(5) . . ?
N6 C40 C41 110.1(6) . . ?
N6 C40 C35 126.6(6) . . ?
C41 C40 C35 123.2(6) . . ?
C56 C57 C58 122.3(6) . . ?
C57 C58 C49 118.7(6) . . ?
C57 C58 C45 123.5(6) . . ?
C49 C58 C45 117.7(6) . . ?
O1 C64 C69 119.6(5) . . ?
O1 C64 C65 120.6(6) . . ?
C69 C64 C65 119.8(6) . . ?
C25 C26 C27 121.0(6) . . ?
C25 C26 N8 118.4(6) . . ?
C27 C26 N8 120.5(6) . . ?
N3 C14 C13 110.0(5) . . ?
N3 C14 C15 120.9(6) . . ?
C13 C14 C15 129.0(6) . . ?
N7 C34 C33 110.1(6) . . ?
N7 C34 C35 126.4(6) . . ?
C33 C34 C35 123.4(6) . . ?
C46 C45 N5 118.3(6) . . ?
C46 C45 C58 120.5(6) . . ?
N5 C45 C58 121.2(6) . . ?
N1 C1 C2 123.6(6) . . ?
N4 C15 C14 122.2(6) . . ?
N8 C30 C31 122.5(6) . . ?
C28 C27 C26 124.0(6) . . ?
C28 C27 C22 118.4(6) . . ?
C26 C27 C22 117.5(6) . . ?
N5 C44 C43 123.6(6) . . ?
N7 C31 C30 121.2(6) . . ?
N7 C31 C32 109.7(6) . . ?
C30 C31 C32 129.1(6) . . ?
C66 C65 C64 120.4(6) . . ?
C28 C29 C20 119.4(6) . . ?
C28 C29 C16 122.8(5) . . ?
C20 C29 C16 117.9(6) . . ?
C54 C55 N1 119.1(6) . . ?
C54 C55 C56 120.4(6) . . ?
N1 C55 C56 120.5(6) . . ?
N9 C63 C62 123.8(6) . . ?
N9 C59 C60 122.3(6) . . ?
C45 C46 C47 121.0(7) . . ?
C42 C43 N6 109.2(6) . . ?
C42 C43 C44 129.9(7) . . ?
N6 C43 C44 120.7(6) . . ?
C32 C33 C34 106.7(6) . . ?
C2 C3 C4 106.1(6) . . ?
C11 C6 C5 113.4(5) . . ?
C11 C6 C9 109.8(5) . . ?
C5 C6 C9 109.6(5) . . ?
C11 C6 C7 106.9(5) . . ?
C5 C6 C7 109.1(5) . . ?
C9 C6 C7 107.8(5) . . ?
C8 C7 C6 117.1(6) . . ?
C13 C12 C11 107.1(6) . . ?
C67 C68 C69 120.8(6) . . ?
C12 C13 C14 106.7(6) . . ?
C33 C32 C31 106.9(6) . . ?
C55 C54 C53 121.4(7) . . ?
C50 C51 C52 121.2(6) . . ?
C50 C51 C56 119.2(6) . . ?
C52 C51 C56 119.5(6) . . ?
C34 C35 C40 115.8(5) . . ?
C34 C35 C36 109.2(6) . . ?
C40 C35 C36 109.3(5) . . ?
C34 C35 C38 107.8(5) . . ?
C40 C35 C38 108.5(6) . . ?
C36 C35 C38 105.8(5) . . ?
C61 C62 C63 118.7(7) . . ?
C53 C52 C51 120.8(6) . . ?
C52 C53 C54 120.3(7) . . ?
C16 C17 C18 121.7(6) . . ?
C67 C66 C65 119.6(6) . . ?
C10 C9 C6 115.0(5) . . ?
C22 C21 C20 123.0(6) . . ?
C48 C47 C46 121.0(7) . . ?
C3 C4 C5 106.7(6) . . ?
C21 C20 C19 122.1(6) . . ?
C21 C20 C29 118.7(6) . . ?
C19 C20 C29 119.1(6) . . ?
C26 C25 C24 120.9(6) . . ?
C68 C67 C66 120.2(6) . . ?
C21 C22 C23 122.1(6) . . ?
C21 C22 C27 118.7(6) . . ?
C23 C22 C27 119.2(6) . . ?
C61 C60 C59 119.5(7) . . ?
C24 C23 C22 120.7(6) . . ?
C41 C42 C43 107.0(7) . . ?
C39 C38 C35 113.9(6) . . ?
C23 C24 C25 120.6(6) . . ?
C18 C19 C20 121.2(6) . . ?
C19 C18 C17 120.3(6) . . ?
C60 C61 C62 119.0(7) . . ?
C50 C49 C48 121.1(7) . . ?
C50 C49 C58 119.0(6) . . ?
C48 C49 C58 119.8(7) . . ?
C37 C36 C35 115.1(6) . . ?
C47 C48 C49 119.9(7) . . ?
C42 C41 C40 107.4(6) . . ?
C51 C50 C49 122.0(6) . . ?
Cl3 C200 Cl4 113.8(5) . . ?
Cl1 C100 Cl2 111.8(6) . . ?
C74A N10A C70A 120.0 . . ?
C74A N10A U2 116.4(10) . . ?
C70A N10A U2 122.9(10) . . ?
C73A C74A N10A 120.0 . . ?
C74A C73A C72A 120.0 . . ?
C71A C72A C73A 120.0 . . ?
C72A C71A C70A 120.0 . . ?
C71A C70A N10A 120.0 . . ?

loop_
_geom_bond_atom_site_label_1
_geom_bond_atom_site_label_2
_geom_bond_distance
_geom_bond_site_symmetry_2
_geom_bond_publ_flag
U1 O1 2.107(4) . ?
U1 N2 2.463(5) . ?
U1 N3 2.488(5) . ?
U1 N9 2.564(5) . ?
U1 N4 2.569(5) . ?
U1 N1 2.587(5) . ?
U1 Se2 2.9273(6) . ?
U1 Se1 2.9354(7) . ?
U2 O2 2.104(4) . ?
U2 N6 2.472(5) . ?
U2 N7 2.493(5) . ?
U2 N8 2.553(5) . ?
U2 N5 2.558(5) . ?
U2 N10A 2.572(15) . ?
U2 N10 2.591(11) . ?
U2 Se2 2.9239(7) . ?
U2 Se1 2.9333(6) . ?
Se2 Se1 2.3682(9) . ?
Cl3 C200 1.698(11) . ?
Cl4 C200 1.742(10) . ?
Cl2 C100 1.760(10) . ?
O2 C69 1.346(7) . ?
O1 C64 1.362(7) . ?
Cl1 C100 1.731(10) . ?
N2 C5 1.350(8) . ?
N2 C2 1.387(8) . ?
N3 C11 1.366(7) . ?
N3 C14 1.384(8) . ?
N8 C30 1.300(8) . ?
N8 C26 1.443(8) . ?
N4 C15 1.310(8) . ?
N4 C16 1.422(7) . ?
N7 C34 1.353(8) . ?
N7 C31 1.387(8) . ?
N5 C44 1.287(8) . ?
N5 C45 1.428(8) . ?
N6 C40 1.353(8) . ?
N6 C43 1.395(8) . ?
N1 C1 1.313(8) . ?
N1 C55 1.420(8) . ?
N10 C74 1.3900 . ?
N10 C70 1.3900 . ?
C74 C73 1.3900 . ?
C73 C72 1.3900 . ?
C72 C71 1.3900 . ?
C71 C70 1.3900 . ?
N9 C63 1.333(8) . ?
N9 C59 1.356(8) . ?
C5 C4 1.400(9) . ?
C5 C6 1.524(9) . ?
C16 C17 1.363(9) . ?
C16 C29 1.444(9) . ?
C11 C12 1.394(9) . ?
C11 C6 1.513(9) . ?
C69 C64 1.386(8) . ?
C69 C68 1.396(8) . ?
C28 C29 1.394(9) . ?
C28 C27 1.403(9) . ?
C56 C57 1.388(9) . ?
C56 C51 1.436(9) . ?
C56 C55 1.444(9) . ?
C2 C3 1.382(9) . ?
C2 C1 1.402(9) . ?
C40 C41 1.395(10) . ?
C40 C35 1.513(9) . ?
C57 C58 1.389(9) . ?
C58 C49 1.435(9) . ?
C58 C45 1.440(9) . ?
C64 C65 1.391(8) . ?
C26 C25 1.357(9) . ?
C26 C27 1.427(9) . ?
C14 C13 1.396(9) . ?
C14 C15 1.398(9) . ?
C34 C33 1.412(9) . ?
C34 C35 1.512(9) . ?
C45 C46 1.356(9) . ?
C30 C31 1.389(9) . ?
C27 C22 1.449(8) . ?
C44 C43 1.396(9) . ?
C31 C32 1.395(9) . ?
C65 C66 1.389(9) . ?
C29 C20 1.433(8) . ?
C55 C54 1.368(9) . ?
C63 C62 1.369(9) . ?
C59 C60 1.370(9) . ?
C46 C47 1.420(10) . ?
C43 C42 1.391(10) . ?
C33 C32 1.383(9) . ?
C3 C4 1.393(10) . ?
C6 C9 1.557(8) . ?
C6 C7 1.558(9) . ?
C7 C8 1.504(9) . ?
C12 C13 1.381(9) . ?
C68 C67 1.376(9) . ?
C54 C53 1.409(9) . ?
C51 C50 1.382(10) . ?
C51 C52 1.432(9) . ?
C35 C36 1.544(9) . ?
C35 C38 1.585(9) . ?
C62 C61 1.366(9) . ?
C52 C53 1.357(10) . ?
C37 C36 1.501(10) . ?
C17 C18 1.407(9) . ?
C66 C67 1.379(9) . ?
C9 C10 1.534(10) . ?
C21 C22 1.381(9) . ?
C21 C20 1.382(9) . ?
C47 C48 1.354(10) . ?
C20 C19 1.429(9) . ?
C25 C24 1.421(9) . ?
C22 C23 1.425(9) . ?
C60 C61 1.365(10) . ?
C23 C24 1.349(9) . ?
C42 C41 1.374(10) . ?
C38 C39 1.523(10) . ?
C19 C18 1.345(9) . ?
C49 C50 1.390(10) . ?
C49 C48 1.428(10) . ?
N10A C74A 1.3900 . ?
N10A C70A 1.3900 . ?
C74A C73A 1.3900 . ?
C73A C72A 1.3900 . ?
C72A C71A 1.3900 . ?
C71A C70A 1.3900 . ?
